data_4515876
loop_
_publ_author_name
'Pagliari, Anderson B.'
'Orlando, Tain\'ara'
'Salbego, Paulo R. S.'
'Zimmer, Ge\'orgia C'
'H\"orner, Manfredo'
'Zanatta, Nilo'
'Bonacorso, Helio G.'
'Martins, Marcos A. P.'

_publ_section_title
;
 Supramolecular Packing of a Series of <i>N</i>-Phenylamides and the Role
 of NH&#x00B7;&#x00B7;&#x00B7;O=C Interactions.
;
_journal_issue 10
_journal_name_full 'ACS omega'
_journal_page_first 13850
_journal_page_last 13861
_journal_paper_doi 10.1021/acsomega.8b01801
_journal_volume 3
_journal_year 2018
_chemical_absolute_configuration ad
_chemical_formula_moiety 'C8 H6 F3 N O'
_chemical_formula_sum 'C8 H6 F3 N O'
_chemical_formula_weight 189.14
_chemical_melting_point ?
_chemical_name_common 2,2,2-trifluoro-N-phenylacetamide
_chemical_name_systematic 2,2,2-trifluoro-N-phenylacetamide
_space_group_IT_number 4
_space_group_name_Hall 'P 2yb'
_space_group_name_H-M_alt 'P 1 21 1'
_symmetry_cell_setting monoclinic
_symmetry_Int_Tables_number 4
_symmetry_space_group_name_Hall 'P 2yb'
_symmetry_space_group_name_H-M 'P 1 21 1'
_atom_sites_solution_hydrogens geom
_atom_sites_solution_primary direct
_atom_sites_solution_secondary difmap
_audit_conform_dict_location ftp://ftp.iucr.org/pub/cif_core.dic
_audit_conform_dict_name cif_core.dic
_audit_conform_dict_version 2.4.3
_audit_creation_date 2018-04-15T07:34:25-00:00
_audit_creation_method 'WinGX routine CIF_UPDATE'
_cell_angle_alpha 90
_cell_angle_beta 90.302(9)
_cell_angle_gamma 90
_cell_formula_units_Z 4
_cell_length_a 5.1753(14)
_cell_length_b 19.084(4)
_cell_length_c 8.2765(18)
_cell_measurement_reflns_used 1417
_cell_measurement_temperature 100(2)
_cell_measurement_theta_max 24.86
_cell_measurement_theta_min 4.08
_cell_measurement_wavelength 0.71073
_cell_volume 817.4(3)
_computing_cell_refinement 'Bruker Saint'
_computing_data_collection 'Bruker Apex III'
_computing_data_reduction 'Bruker Software'
_computing_molecular_graphics 'Ortep-3 (Farrugia,2000'
_computing_publication_material 'Shelxl-97 (Sheldrick, 1997)'
_computing_structure_refinement 'SHELXL-2016/4 (Sheldrick, 2016)'
_computing_structure_solution 'SHELXT 2014/5 (Sheldrick, 2014)'
_diffrn_ambient_temperature 100(2)
_diffrn_detector_area_resol_mean none
_diffrn_measured_fraction_theta_full 0.989
_diffrn_measured_fraction_theta_max 0.979
_diffrn_measurement_device_type 'Bruker D8 Venture Photon 100 diffractometer'
_diffrn_measurement_method '2\%\f &\w scans'
_diffrn_radiation_probe x-ray
_diffrn_radiation_type MoK\a
_diffrn_radiation_wavelength 0.71073
_diffrn_reflns_av_R_equivalents 0.0544
_diffrn_reflns_av_unetI/netI 0.1037
_diffrn_reflns_Laue_measured_fraction_full 0.989
_diffrn_reflns_Laue_measured_fraction_max 0.979
_diffrn_reflns_limit_h_max 6
_diffrn_reflns_limit_h_min -5
_diffrn_reflns_limit_k_max 23
_diffrn_reflns_limit_k_min -24
_diffrn_reflns_limit_l_max 10
_diffrn_reflns_limit_l_min -10
_diffrn_reflns_number 3449
_diffrn_reflns_point_group_measured_fraction_full 0.828
_diffrn_reflns_point_group_measured_fraction_max 0.8
_diffrn_reflns_theta_full 25.242
_diffrn_reflns_theta_max 27.097
_diffrn_reflns_theta_min 2.461
_diffrn_source 'fine-focus sealed tube'
_diffrn_standards_number 0
_exptl_absorpt_coefficient_mu 0.148
_exptl_absorpt_correction_T_max 0.7455
_exptl_absorpt_correction_T_min 0.6748
_exptl_absorpt_correction_type multi-scan
_exptl_absorpt_process_details SADABS
_exptl_crystal_colour colourless
_exptl_crystal_density_diffrn 1.537
_exptl_crystal_density_meas ?
_exptl_crystal_density_method 'not measured'
_exptl_crystal_description block
_exptl_crystal_F_000 384
_exptl_crystal_size_max 0.283
_exptl_crystal_size_mid 0.276
_exptl_crystal_size_min 0.106
_refine_diff_density_max 0.667
_refine_diff_density_min -0.756
_refine_diff_density_rms 0.245
_refine_ls_abs_structure_details
;
 Flack x determined using 530 quotients [(I+)-(I-)]/[(I+)+(I-)]
 (Parsons, Flack and Wagner, Acta Cryst. B69 (2013) 249-259).
;
_refine_ls_abs_structure_Flack 0.0(7)
_refine_ls_extinction_coef 0.52(6)
_refine_ls_extinction_expression Fc^*^=kFc[1+0.001xFc^2^\l^3^/sin(2\q)]^-1/4^
_refine_ls_extinction_method 'SHELXL-2016/4 (Sheldrick 2016)'
_refine_ls_goodness_of_fit_ref 1.052
_refine_ls_hydrogen_treatment constr
_refine_ls_matrix_type full
_refine_ls_number_constraints 0
_refine_ls_number_parameters 236
_refine_ls_number_reflns 2899
_refine_ls_number_restraints 1
_refine_ls_restrained_S_all 1.052
_refine_ls_R_factor_all 0.1606
_refine_ls_R_factor_gt 0.0818
_refine_ls_shift/su_max 0
_refine_ls_shift/su_mean 0
_refine_ls_structure_factor_coef Fsqd
_refine_ls_weighting_details 'w=1/[\s^2^(Fo^2^)+(0.1496P)^2^] where P=(Fo^2^+2Fc^2^)/3'
_refine_ls_weighting_scheme calc
_refine_ls_wR_factor_gt 0.1846
_refine_ls_wR_factor_ref 0.2344
_reflns_Friedel_coverage 0.586
_reflns_Friedel_fraction_full 0.656
_reflns_Friedel_fraction_max 0.61
_reflns_number_gt 1718
_reflns_number_total 2899
_reflns_threshold_expression 'I > 2\s(I)'
_cod_data_source_file ao8b01801_si_005.cif
_cod_data_source_block shelx
_cod_depositor_comments
;
The following automatic conversions were performed:

data item '_chemical_melting_point' value 'none' was changed to '?'
-- the value is undefined or not given.

data item '_exptl_crystal_density_meas' value 'none' was changed to
'?' -- the value is perceived as not measured.

Automatic conversion script
Id: cif_fix_values 6909 2019-04-08 15:41:33Z antanas 
;
_cod_original_sg_symbol_H-M 'P 21'
_cod_database_code 4515876
_shelx_estimated_absorpt_t_min none
_shelx_estimated_absorpt_t_max none

loop_
_symmetry_equiv_pos_as_xyz
'x, y, z'
'-x, y+1/2, -z'

loop_
_atom_site_label
_atom_site_type_symbol
_atom_site_fract_x
_atom_site_fract_y
_atom_site_fract_z
_atom_site_U_iso_or_equiv
_atom_site_adp_type
_atom_site_occupancy
_atom_site_site_symmetry_order
_atom_site_calc_flag
_atom_site_refinement_flags_posn
_atom_site_refinement_flags_adp
F3 F 0.0595(9) 0.3689(2) 0.7308(7) 0.0923(16) Uani 1 1 d . .
O1 O 0.5911(8) 0.4713(3) 0.6350(8) 0.0848(18) Uani 1 1 d . .
C7 C 0.3663(11) 0.4558(3) 0.6502(7) 0.0480(15) Uani 1 1 d . .
F1' F 0.4404(10) -0.1324(2) 0.7656(8) 0.0951(17) Uani 1 1 d . .
F1 F 0.4280(15) 0.3683(3) 0.8424(8) 0.128(3) Uani 1 1 d . .
C8 C 0.3084(13) 0.3811(3) 0.7081(8) 0.0550(16) Uani 1 1 d . .
F2 F 0.3789(14) 0.3343(2) 0.6031(8) 0.116(2) Uani 1 1 d . .
F2' F 0.1257(15) -0.1677(2) 0.8956(8) 0.125(3) Uani 1 1 d . .
F3' F 0.0671(16) -0.1323(4) 0.6591(9) 0.140(3) Uani 1 1 d . .
C6 C 0.3623(11) 0.6133(3) 0.6299(7) 0.0465(14) Uani 1 1 d . .
H6 H 0.493038 0.597033 0.701698 0.056 Uiso 1 1 calc R U
C1 C 0.1702(10) 0.5676(3) 0.5726(6) 0.0385(13) Uani 1 1 d . .
C3 C -0.0211(12) 0.6621(3) 0.4239(7) 0.0538(15) Uani 1 1 d . .
H3 H -0.154236 0.678888 0.354487 0.065 Uiso 1 1 calc R U
C5 C 0.3582(12) 0.6823(3) 0.5804(8) 0.0522(15) Uani 1 1 d . .
H5 H 0.489018 0.713396 0.617495 0.063 Uiso 1 1 calc R U
C2 C -0.0169(11) 0.5924(3) 0.4707(6) 0.0454(14) Uani 1 1 d . .
H2 H -0.146248 0.561429 0.431263 0.055 Uiso 1 1 calc R U
C4 C 0.1686(13) 0.7069(3) 0.4784(7) 0.0486(15) Uani 1 1 d . .
H4 H 0.168475 0.754664 0.445637 0.058 Uiso 1 1 calc R U
N1 N 0.1623(9) 0.4962(2) 0.6232(5) 0.0404(11) Uani 1 1 d . .
H1 H 0.008949 0.477361 0.637704 0.048 Uiso 1 1 calc R U
C2' C 0.5193(11) 0.1105(3) 0.8727(7) 0.0475(14) Uani 1 1 d . .
H2' H 0.649634 0.093447 0.802558 0.057 Uiso 1 1 calc R U
C5' C 0.1389(11) 0.1615(3) 1.0742(7) 0.0505(15) Uani 1 1 d . .
H5' H 0.008524 0.179272 1.143382 0.061 Uiso 1 1 calc R U
C3' C 0.5192(12) 0.1802(3) 0.9189(8) 0.0527(16) Uani 1 1 d . .
H3' H 0.651648 0.210638 0.882097 0.063 Uiso 1 1 calc R U
C1' C 0.3286(10) 0.0655(3) 0.9291(6) 0.0365(12) Uani 1 1 d . .
C6' C 0.1357(11) 0.0913(3) 1.0312(6) 0.0451(14) Uani 1 1 d . .
H6' H 0.004445 0.061068 1.07049 0.054 Uiso 1 1 calc R U
O1' O -0.0934(8) -0.0313(2) 0.8708(8) 0.0776(16) Uani 1 1 d . .
C4' C 0.3273(13) 0.2057(3) 1.0184(8) 0.0519(16) Uani 1 1 d . .
H4' H 0.32591 0.253742 1.048133 0.062 Uiso 1 1 calc R U
N1' N 0.3366(9) -0.0057(2) 0.8797(5) 0.0411(11) Uani 1 1 d . .
H1' H 0.489955 -0.024428 0.864778 0.049 Uiso 1 1 calc R U
C7' C 0.1332(11) -0.0462(3) 0.8543(7) 0.0473(14) Uani 1 1 d . .
C8' C 0.1938(13) -0.1201(3) 0.7932(8) 0.0541(16) Uani 1 1 d . .

loop_
_atom_site_aniso_label
_atom_site_aniso_U_11
_atom_site_aniso_U_22
_atom_site_aniso_U_33
_atom_site_aniso_U_23
_atom_site_aniso_U_13
_atom_site_aniso_U_12
F3 0.058(3) 0.062(3) 0.157(5) 0.027(3) 0.017(3) -0.007(2)
O1 0.028(2) 0.053(3) 0.173(5) 0.023(3) 0.006(3) 0.000(2)
C7 0.033(3) 0.039(3) 0.072(4) 0.000(3) 0.006(3) 0.000(2)
F1' 0.063(3) 0.063(3) 0.159(5) -0.034(3) 0.017(3) 0.007(2)
F1 0.155(6) 0.097(4) 0.133(5) 0.053(4) -0.063(4) -0.026(4)
C8 0.048(4) 0.046(3) 0.071(4) 0.009(3) 0.000(3) 0.006(3)
F2 0.139(6) 0.048(3) 0.160(5) -0.013(3) 0.053(5) 0.002(3)
F2' 0.153(6) 0.041(3) 0.182(6) 0.009(3) 0.069(5) 0.000(3)
F3' 0.156(7) 0.110(5) 0.155(6) -0.068(5) -0.065(5) 0.038(4)
C6 0.036(3) 0.045(3) 0.059(4) 0.000(3) -0.007(3) 0.000(2)
C1 0.032(3) 0.038(3) 0.046(3) -0.001(2) 0.010(2) 0.001(2)
C3 0.051(4) 0.054(4) 0.057(3) 0.011(3) -0.001(3) 0.007(3)
C5 0.047(4) 0.040(3) 0.070(4) -0.004(3) 0.004(3) -0.008(3)
C2 0.039(3) 0.050(3) 0.048(3) -0.002(3) 0.001(2) -0.001(2)
C4 0.048(4) 0.040(3) 0.058(3) 0.004(3) 0.007(3) 0.003(3)
N1 0.031(2) 0.035(2) 0.055(3) 0.0003(19) 0.0057(19) -0.0040(17)
C2' 0.037(3) 0.046(3) 0.060(3) 0.005(3) 0.005(3) -0.001(2)
C5' 0.044(3) 0.054(4) 0.053(3) -0.009(3) 0.004(3) 0.007(3)
C3' 0.044(4) 0.047(3) 0.067(4) 0.006(3) 0.001(3) -0.007(3)
C1' 0.027(3) 0.038(3) 0.044(3) 0.001(2) -0.005(2) 0.003(2)
C6' 0.037(3) 0.048(3) 0.050(3) 0.000(3) 0.007(2) -0.003(3)
O1' 0.031(2) 0.050(3) 0.152(5) -0.022(3) -0.001(2) 0.000(2)
C4' 0.052(4) 0.042(3) 0.061(4) -0.001(3) -0.006(3) 0.004(3)
N1' 0.029(2) 0.039(2) 0.056(3) 0.000(2) 0.0031(19) 0.0021(17)
C7' 0.036(3) 0.037(3) 0.068(4) 0.004(3) 0.002(3) 0.001(2)
C8' 0.048(4) 0.043(3) 0.072(4) -0.009(3) -0.001(3) -0.004(3)

loop_
_atom_type_symbol
_atom_type_description
_atom_type_scat_dispersion_real
_atom_type_scat_dispersion_imag
_atom_type_scat_source
C C 0.003 0.002 'International Tables Vol C Tables 4.2.6.8 and 6.1.1.4'
H H 0 0 'International Tables Vol C Tables 4.2.6.8 and 6.1.1.4'
N N 0.006 0.003 'International Tables Vol C Tables 4.2.6.8 and 6.1.1.4'
O O 0.011 0.006 'International Tables Vol C Tables 4.2.6.8 and 6.1.1.4'
F F 0.017 0.01 'International Tables Vol C Tables 4.2.6.8 and 6.1.1.4'

loop_
_geom_angle_atom_site_label_1
_geom_angle_atom_site_label_2
_geom_angle_atom_site_label_3
_geom_angle
O1 C7 N1 127.4(6)
O1 C7 C8 116.7(5)
N1 C7 C8 115.9(5)
F1 C8 F2 108.1(7)
F1 C8 F3 107.9(6)
F2 C8 F3 104.6(7)
F1 C8 C7 110.5(6)
F2 C8 C7 111.9(5)
F3 C8 C7 113.6(5)
C5 C6 C1 118.9(5)
C5 C6 H6 120.5
C1 C6 H6 120.5
C2 C1 C6 119.4(6)
C2 C1 N1 119.5(5)
C6 C1 N1 121.1(5)
C4 C3 C2 119.6(6)
C4 C3 H3 120.2
C2 C3 H3 120.2
C4 C5 C6 121.3(5)
C4 C5 H5 119.4
C6 C5 H5 119.4
C1 C2 C3 121.1(6)
C1 C2 H2 119.5
C3 C2 H2 119.5
C5 C4 C3 119.6(6)
C5 C4 H4 120.2
C3 C4 H4 120.2
C7 N1 C1 125.5(5)
C7 N1 H1 117.2
C1 N1 H1 117.2
C3' C2' C1' 120.0(5)
C3' C2' H2' 120
C1' C2' H2' 120
C4' C5' C6' 121.0(6)
C4' C5' H5' 119.5
C6' C5' H5' 119.5
C4' C3' C2' 120.3(6)
C4' C3' H3' 119.9
C2' C3' H3' 119.9
C2' C1' C6' 119.6(5)
C2' C1' N1' 118.2(5)
C6' C1' N1' 122.1(5)
C5' C6' C1' 119.1(6)
C5' C6' H6' 120.4
C1' C6' H6' 120.4
C5' C4' C3' 119.9(6)
C5' C4' H4' 120
C3' C4' H4' 120
C7' N1' C1' 125.5(5)
C7' N1' H1' 117.2
C1' N1' H1' 117.2
O1' C7' N1' 127.9(6)
O1' C7' C8' 116.9(5)
N1' C7' C8' 115.3(5)
F2' C8' F3' 107.1(7)
F2' C8' F1' 104.9(6)
F3' C8' F1' 107.6(6)
F2' C8' C7' 111.9(5)
F3' C8' C7' 109.9(6)
F1' C8' C7' 114.9(5)

loop_
_geom_bond_atom_site_label_1
_geom_bond_atom_site_label_2
_geom_bond_distance
F3 C8 1.323(8)
O1 C7 1.207(7)
C7 N1 1.325(8)
C7 C8 1.534(8)
F1' C8' 1.318(8)
F1 C8 1.293(9)
C8 F2 1.299(8)
F2' C8' 1.292(8)
F3' C8' 1.307(10)
C6 C5 1.379(7)
C6 C1 1.404(8)
C6 H6 0.95
C1 C2 1.366(8)
C1 N1 1.425(7)
C3 C4 1.376(9)
C3 C2 1.385(8)
C3 H3 0.95
C5 C4 1.374(9)
C5 H5 0.95
C2 H2 0.95
C4 H4 0.95
N1 H1 0.88
C2' C3' 1.383(8)
C2' C1' 1.391(8)
C2' H2' 0.95
C5' C4' 1.371(9)
C5' C6' 1.386(8)
C5' H5' 0.95
C3' C4' 1.382(9)
C3' H3' 0.95
C1' C6' 1.401(7)
C1' N1' 1.419(7)
C6' H6' 0.95
O1' C7' 1.215(7)
C4' H4' 0.95
N1' C7' 1.322(8)
N1' H1' 0.88
C7' C8' 1.532(8)
